data_7715758
loop_
_publ_author_name
'Tonon, Giovanni'
'Mauceri, Matteo'
'Cavarzerani, Enrico'
'Piccolo, Rachele'
'Santo, Claudio'
'Demitri, Nicola'
'Orian, Laura'
'Nogara, Pablo A.'
'Rocha, Jo&#xe3;o Batista T'
'Canzonieri, Vincenzo'
'Rizzolio, Flavio'
'Visentin, Fabiano'
'Scattolin, Thomas'

_publ_section_title
;
 Unveiling the promising anticancer activity of palladium(II)-aryl
 complexes bearing diphosphine ligands: a structure-activity relationship
 analysis.
;
_journal_issue 19
_journal_name_full 'Dalton transactions (Cambridge, England : 2003)'
_journal_page_first 8463
_journal_page_last 8477
_journal_paper_doi 10.1039/d4dt00919c
_journal_volume 53
_journal_year 2024
_chemical_formula_moiety 'C40 H32 Br Fe N O2 P2 Pd'
_chemical_formula_sum 'C40 H32 Br Fe N O2 P2 Pd'
_chemical_formula_weight 862.76
_space_group_crystal_system monoclinic
_space_group_IT_number 14
_space_group_name_Hall '-P 2ybc'
_space_group_name_H-M_alt 'P 1 21/c 1'
_atom_sites_solution_hydrogens geom
_atom_sites_solution_primary direct
_atom_sites_solution_secondary difmap
_audit_creation_method SHELXL-2018/3
_audit_update_record
;
2024-01-09 deposited with the CCDC.	2024-04-17 downloaded from the CCDC.
;
_cell_angle_alpha 90
_cell_angle_beta 95.90(3)
_cell_angle_gamma 90
_cell_formula_units_Z 4
_cell_length_a 21.451(4)
_cell_length_b 9.566(2)
_cell_length_c 16.916(3)
_cell_measurement_reflns_used 28962
_cell_measurement_temperature 298(2)
_cell_measurement_theta_max 31.098
_cell_measurement_theta_min 0.832
_cell_volume 3452.8(12)
_computing_cell_refinement 'XDS (Kabsch, 2010)'
_computing_data_collection 'Elettra XRD2 Data Collection SW'
_computing_data_reduction 'XDS (Kabsch, 2010)'
_computing_molecular_graphics 'Ortep3 for Windows - Coot'
_computing_publication_material 'enCIFer - publCIF'
_computing_structure_refinement 'SHELXL-2018/3 (Sheldrick, 2015)'
_computing_structure_solution 'SHELXT (Sheldrick, 2015)'
_diffrn_ambient_temperature 298(2)
_diffrn_measured_fraction_theta_full 0.994
_diffrn_measured_fraction_theta_max 0.910
_diffrn_measurement_device_type
;
'Arinax MD2s Goniometer, Pilatus 6M detector'
;
_diffrn_measurement_method 'Rotating crystal'
_diffrn_radiation_type Synchrotron
_diffrn_radiation_wavelength 0.620
_diffrn_reflns_av_R_equivalents 0.0594
_diffrn_reflns_av_unetI/netI 0.0422
_diffrn_reflns_Laue_measured_fraction_full 0.994
_diffrn_reflns_Laue_measured_fraction_max 0.910
_diffrn_reflns_limit_h_max 34
_diffrn_reflns_limit_h_min -34
_diffrn_reflns_limit_k_max 15
_diffrn_reflns_limit_k_min -15
_diffrn_reflns_limit_l_max 26
_diffrn_reflns_limit_l_min -26
_diffrn_reflns_number 79620
_diffrn_reflns_point_group_measured_fraction_full 0.994
_diffrn_reflns_point_group_measured_fraction_max 0.910
_diffrn_reflns_theta_full 21.839
_diffrn_reflns_theta_max 31.098
_diffrn_reflns_theta_min 0.832
_diffrn_source 'Elettra Synchrotron - XRD2 BL'
_diffrn_standards_decay_% 0
_diffrn_standards_interval_count 0
_diffrn_standards_number 0
_exptl_absorpt_coefficient_mu 1.541
_exptl_absorpt_correction_type none
_exptl_crystal_colour Orange
_exptl_crystal_density_diffrn 1.660
_exptl_crystal_description 'Thick Blocks'
_exptl_crystal_F_000 1728
_exptl_crystal_size_max 0.100
_exptl_crystal_size_mid 0.050
_exptl_crystal_size_min 0.020
_refine_diff_density_max 0.895
_refine_diff_density_min -1.435
_refine_diff_density_rms 0.101
_refine_ls_extinction_method none
_refine_ls_goodness_of_fit_ref 1.015
_refine_ls_hydrogen_treatment constr
_refine_ls_matrix_type full
_refine_ls_number_parameters 433
_refine_ls_number_reflns 15216
_refine_ls_number_restraints 0
_refine_ls_restrained_S_all 1.015
_refine_ls_R_factor_all 0.0853
_refine_ls_R_factor_gt 0.0472
_refine_ls_shift/su_max 0.002
_refine_ls_shift/su_mean 0.000
_refine_ls_structure_factor_coef Fsqd
_refine_ls_weighting_details 'w=1/[\s^2^(Fo^2^)+(0.0671P)^2^+1.1231P] where P=(Fo^2^+2Fc^2^)/3'
_refine_ls_weighting_scheme calc
_refine_ls_wR_factor_gt 0.1157
_refine_ls_wR_factor_ref 0.1365
_reflns_Friedel_coverage 0.000
_reflns_number_gt 9738
_reflns_number_total 15216
_reflns_threshold_expression 'I > 2\s(I)'
_cod_data_source_file d4dt00919c2.cif
_cod_data_source_block GT13RT
_cod_depositor_comments 'Adding full bibliography for 7715758--7715763.cif.'
_cod_original_sg_symbol_H-M 'P 21/c'
_cod_database_code 7715758
_shelx_shelxl_version_number 2018/3
_shelx_space_group_comment
;
The symmetry employed for this shelxl refinement is uniquely defined
by the following loop, which should always be used as a source of
symmetry information in preference to the above space-group names.
They are only intended as comments.
;
_shelx_estimated_absorpt_t_min 0.861
_shelx_estimated_absorpt_t_max 0.970

loop_
_space_group_symop_operation_xyz
'x, y, z'
'-x, y+1/2, -z+1/2'
'-x, -y, -z'
'x, -y-1/2, z-1/2'

loop_
_atom_site_label
_atom_site_type_symbol
_atom_site_fract_x
_atom_site_fract_y
_atom_site_fract_z
_atom_site_U_iso_or_equiv
_atom_site_adp_type
_atom_site_occupancy
_atom_site_site_symmetry_order
_atom_site_calc_flag
_atom_site_refinement_flags_posn
_atom_site_refinement_flags_adp
_atom_site_refinement_flags_occupancy
_atom_site_disorder_assembly
_atom_site_disorder_group
Pd_1 Pd 0.74919(2) 0.44996(2) 0.30322(2) 0.03682(6) Uani 1 1 d . . . . .
Br_4 Br 0.81565(2) 0.31264(4) 0.21708(2) 0.05934(10) Uani 1 1 d . . . . .
Fe_2 Fe 0.75956(2) 0.57178(4) 0.55006(2) 0.03928(9) Uani 1 1 d . . . . .
P1_2 P 0.67908(3) 0.57688(7) 0.36605(4) 0.03586(12) Uani 1 1 d . . . . .
C1_2 C 0.68319(11) 0.5507(3) 0.47215(15) 0.0391(5) Uani 1 1 d . . . . .
C2_2 C 0.69841(13) 0.4198(3) 0.50997(19) 0.0474(6) Uani 1 1 d . . . . .
H2_2 H 0.707935 0.337325 0.484651 0.057 Uiso 1 1 calc R U . . .
C3_2 C 0.69646(14) 0.4377(4) 0.5933(2) 0.0595(9) Uani 1 1 d . . . . .
H3_2 H 0.705272 0.369629 0.632125 0.071 Uiso 1 1 calc R U . . .
C4_2 C 0.67884(15) 0.5764(5) 0.60636(19) 0.0640(10) Uani 1 1 d . . . . .
H4_2 H 0.673442 0.615425 0.655545 0.077 Uiso 1 1 calc R U . . .
C5_2 C 0.67061(14) 0.6474(4) 0.53244(17) 0.0512(7) Uani 1 1 d . . . . .
H5_2 H 0.659063 0.740546 0.524737 0.061 Uiso 1 1 calc R U . . .
C11_2 C 0.59576(12) 0.5489(3) 0.33636(16) 0.0406(5) Uani 1 1 d . . . . .
C12_2 C 0.56763(13) 0.6029(3) 0.26545(17) 0.0463(6) Uani 1 1 d . . . . .
H12_2 H 0.589744 0.664222 0.236034 0.056 Uiso 1 1 calc R U . . .
C13_2 C 0.50689(15) 0.5662(3) 0.2383(2) 0.0553(7) Uani 1 1 d . . . . .
H13_2 H 0.488375 0.601864 0.190349 0.066 Uiso 1 1 calc R U . . .
C14_2 C 0.47361(15) 0.4761(4) 0.2824(2) 0.0604(8) Uani 1 1 d . . . . .
H14_2 H 0.433050 0.449842 0.263547 0.073 Uiso 1 1 calc R U . . .
C15_2 C 0.50026(15) 0.4260(4) 0.3535(2) 0.0615(8) Uani 1 1 d . . . . .
H15_2 H 0.477100 0.368601 0.383830 0.074 Uiso 1 1 calc R U . . .
C16_2 C 0.56164(14) 0.4599(3) 0.3809(2) 0.0506(6) Uani 1 1 d . . . . .
H16_2 H 0.579863 0.423469 0.428763 0.061 Uiso 1 1 calc R U . . .
C17_2 C 0.69119(12) 0.7625(3) 0.35181(14) 0.0383(5) Uani 1 1 d . . . . .
C18_2 C 0.64885(13) 0.8621(3) 0.37508(17) 0.0445(5) Uani 1 1 d . . . . .
H18_2 H 0.611941 0.833614 0.394691 0.053 Uiso 1 1 calc R U . . .
C19_2 C 0.66210(16) 1.0030(3) 0.3688(2) 0.0543(7) Uani 1 1 d . . . . .
H19_2 H 0.633734 1.069105 0.383693 0.065 Uiso 1 1 calc R U . . .
C20_2 C 0.71692(17) 1.0462(3) 0.3407(2) 0.0556(7) Uani 1 1 d . . . . .
H20_2 H 0.726012 1.141058 0.338328 0.067 Uiso 1 1 calc R U . . .
C21_2 C 0.75792(16) 0.9505(4) 0.3163(2) 0.0559(7) Uani 1 1 d . . . . .
H21_2 H 0.794448 0.980488 0.296300 0.067 Uiso 1 1 calc R U . . .
C22_2 C 0.74547(14) 0.8086(3) 0.32114(17) 0.0486(6) Uani 1 1 d . . . . .
H22_2 H 0.773467 0.743952 0.303855 0.058 Uiso 1 1 calc R U . . .
P2_2 P 0.84061(3) 0.47365(7) 0.39758(4) 0.03765(13) Uani 1 1 d . . . . .
C6_2 C 0.83769(11) 0.5549(3) 0.49402(15) 0.0389(5) Uani 1 1 d . . . . .
C7_2 C 0.82229(14) 0.6991(3) 0.50371(17) 0.0462(6) Uani 1 1 d . . . . .
H7_2 H 0.813495 0.763299 0.462811 0.055 Uiso 1 1 calc R U . . .
C8_2 C 0.82266(16) 0.7278(4) 0.58600(19) 0.0562(7) Uani 1 1 d . . . . .
H8_2 H 0.813906 0.813313 0.608540 0.067 Uiso 1 1 calc R U . . .
C9_2 C 0.83883(14) 0.6019(4) 0.62767(17) 0.0549(7) Uani 1 1 d . . . . .
H9_2 H 0.842332 0.590866 0.682562 0.066 Uiso 1 1 calc R U . . .
C10_2 C 0.84873(13) 0.4965(4) 0.57198(17) 0.0477(6) Uani 1 1 d . . . . .
H10_2 H 0.860427 0.404685 0.583956 0.057 Uiso 1 1 calc R U . . .
C23_2 C 0.87364(13) 0.3011(3) 0.42254(18) 0.0472(6) Uani 1 1 d . . . . .
C24_2 C 0.84307(15) 0.2121(3) 0.4695(2) 0.0590(8) Uani 1 1 d . . . . .
H24_2 H 0.806902 0.242360 0.490261 0.071 Uiso 1 1 calc R U . . .
C25_2 C 0.8652(2) 0.0777(4) 0.4866(3) 0.0739(11) Uani 1 1 d . . . . .
H25_2 H 0.845294 0.020615 0.520703 0.089 Uiso 1 1 calc R U . . .
C26_2 C 0.9159(2) 0.0304(4) 0.4534(3) 0.0817(13) Uani 1 1 d . . . . .
H26_2 H 0.929323 -0.061278 0.462092 0.098 Uiso 1 1 calc R U . . .
C27_2 C 0.9476(2) 0.1176(5) 0.4069(3) 0.0886(14) Uani 1 1 d . . . . .
H27_2 H 0.983446 0.085568 0.385999 0.106 Uiso 1 1 calc R U . . .
C28_2 C 0.92677(19) 0.2526(4) 0.3908(2) 0.0699(10) Uani 1 1 d . . . . .
H28_2 H 0.948301 0.310612 0.358884 0.084 Uiso 1 1 calc R U . . .
C29_2 C 0.90448(12) 0.5750(3) 0.36249(16) 0.0419(5) Uani 1 1 d . . . . .
C30_2 C 0.95532(13) 0.6148(4) 0.41586(18) 0.0527(7) Uani 1 1 d . . . . .
H30_2 H 0.957125 0.586133 0.468587 0.063 Uiso 1 1 calc R U . . .
C31_2 C 1.00300(15) 0.6960(5) 0.3915(2) 0.0648(9) Uani 1 1 d . . . . .
H31_2 H 1.036861 0.720806 0.427537 0.078 Uiso 1 1 calc R U . . .
C32_2 C 1.00039(17) 0.7400(5) 0.3142(3) 0.0720(10) Uani 1 1 d . . . . .
H32_2 H 1.032719 0.794047 0.297722 0.086 Uiso 1 1 calc R U . . .
C33_2 C 0.95004(17) 0.7046(5) 0.2606(2) 0.0698(10) Uani 1 1 d . . . . .
H33_2 H 0.948111 0.735981 0.208353 0.084 Uiso 1 1 calc R U . . .
C34_2 C 0.90216(14) 0.6220(4) 0.28474(19) 0.0550(7) Uani 1 1 d . . . . .
H34_2 H 0.868324 0.597991 0.248446 0.066 Uiso 1 1 calc R U . . .
C2_3 C 0.67801(16) 0.4910(4) 0.14580(19) 0.0549(7) Uani 1 1 d . . . . .
H2_3 H 0.708953 0.557546 0.140726 0.066 Uiso 1 1 calc R U . . .
C3_3 C 0.67853(12) 0.4177(3) 0.21435(16) 0.0400(5) Uani 1 1 d . . . . .
C4_3 C 0.63254(13) 0.3172(3) 0.22118(17) 0.0441(5) Uani 1 1 d . . . . .
H4_3 H 0.633084 0.265450 0.267797 0.053 Uiso 1 1 calc R U . . .
C1_3 C 0.63148(16) 0.4684(4) 0.08204(19) 0.0569(8) Uani 1 1 d . . . . .
H1_3 H 0.631246 0.519402 0.035187 0.068 Uiso 1 1 calc R U . . .
C5_3 C 0.58575(13) 0.2926(3) 0.15954(17) 0.0457(6) Uani 1 1 d . . . . .
H5_3 H 0.554818 0.226086 0.164731 0.055 Uiso 1 1 calc R U . . .
C6_3 C 0.58631(13) 0.3687(3) 0.09097(17) 0.0473(6) Uani 1 1 d . . . . .
N1_3 N 0.53726(13) 0.3416(3) 0.02616(17) 0.0580(7) Uani 1 1 d . . . . .
O1_3 O 0.49294(13) 0.2681(4) 0.03852(19) 0.0835(9) Uani 1 1 d . . . . .
O2_3 O 0.54263(14) 0.3961(4) -0.03860(15) 0.0836(9) Uani 1 1 d . . . . .

loop_
_atom_site_aniso_label
_atom_site_aniso_U_11
_atom_site_aniso_U_22
_atom_site_aniso_U_33
_atom_site_aniso_U_23
_atom_site_aniso_U_13
_atom_site_aniso_U_12
Pd_1 0.03713(9) 0.03827(10) 0.03455(9) -0.00262(7) 0.00113(6) 0.00168(7)
Br_4 0.04898(16) 0.0710(2) 0.05825(18) -0.02615(15) 0.00651(13) 0.00611(13)
Fe_2 0.03912(17) 0.0464(2) 0.03218(16) 0.00418(14) 0.00273(13) -0.00046(14)
P1_2 0.0369(3) 0.0366(3) 0.0334(3) 0.0010(2) 0.0002(2) 0.0023(2)
C1_2 0.0363(11) 0.0446(13) 0.0359(11) 0.0028(10) 0.0014(9) 0.0004(9)
C2_2 0.0396(12) 0.0475(14) 0.0541(16) 0.0122(12) -0.0004(11) -0.0042(10)
C3_2 0.0438(14) 0.082(2) 0.0521(17) 0.0290(16) 0.0029(12) -0.0079(14)
C4_2 0.0464(15) 0.110(3) 0.0367(13) 0.0065(16) 0.0098(11) 0.0064(17)
C5_2 0.0495(14) 0.0638(18) 0.0397(13) -0.0018(12) 0.0022(11) 0.0123(13)
C11_2 0.0371(11) 0.0410(12) 0.0426(13) -0.0038(10) -0.0008(9) 0.0028(9)
C12_2 0.0462(13) 0.0476(14) 0.0435(13) -0.0013(11) -0.0027(10) 0.0059(11)
C13_2 0.0530(16) 0.0572(18) 0.0516(16) -0.0088(13) -0.0140(13) 0.0123(13)
C14_2 0.0446(15) 0.0542(18) 0.079(2) -0.0077(16) -0.0126(15) -0.0007(13)
C15_2 0.0459(15) 0.0575(19) 0.079(2) 0.0034(16) -0.0020(15) -0.0094(13)
C16_2 0.0443(14) 0.0526(16) 0.0536(16) 0.0039(13) -0.0011(12) -0.0046(12)
C17_2 0.0426(12) 0.0382(11) 0.0331(11) 0.0023(9) -0.0007(9) 0.0010(9)
C18_2 0.0413(12) 0.0432(13) 0.0486(14) 0.0033(11) 0.0022(10) 0.0035(10)
C19_2 0.0595(17) 0.0410(14) 0.0615(19) 0.0016(13) 0.0018(14) 0.0097(12)
C20_2 0.0656(19) 0.0421(14) 0.0580(18) 0.0076(13) 0.0010(14) -0.0040(13)
C21_2 0.0596(18) 0.0549(17) 0.0541(17) 0.0084(13) 0.0105(14) -0.0059(14)
C22_2 0.0520(15) 0.0501(15) 0.0449(14) 0.0060(11) 0.0107(12) 0.0020(12)
P2_2 0.0344(3) 0.0413(3) 0.0367(3) 0.0006(2) 0.0008(2) 0.0031(2)
C6_2 0.0357(10) 0.0451(13) 0.0351(11) 0.0003(9) 0.0004(8) -0.0032(9)
C7_2 0.0563(15) 0.0428(13) 0.0402(13) 0.0004(10) 0.0081(11) -0.0092(11)
C8_2 0.0637(18) 0.0578(18) 0.0472(16) -0.0127(13) 0.0068(13) -0.0153(14)
C9_2 0.0493(15) 0.080(2) 0.0346(12) -0.0036(14) -0.0012(11) -0.0115(15)
C10_2 0.0389(12) 0.0594(16) 0.0438(14) 0.0091(12) -0.0015(10) -0.0005(11)
C23_2 0.0461(13) 0.0438(14) 0.0501(15) 0.0003(11) -0.0035(11) 0.0068(11)
C24_2 0.0491(16) 0.0462(16) 0.081(2) 0.0065(15) 0.0016(15) 0.0012(12)
C25_2 0.072(2) 0.0469(18) 0.101(3) 0.0096(18) 0.000(2) 0.0009(16)
C26_2 0.091(3) 0.052(2) 0.100(3) 0.003(2) -0.004(3) 0.020(2)
C27_2 0.094(3) 0.082(3) 0.092(3) 0.011(2) 0.023(2) 0.047(3)
C28_2 0.075(2) 0.069(2) 0.068(2) 0.0098(18) 0.0192(18) 0.0293(19)
C29_2 0.0356(11) 0.0482(14) 0.0418(12) 0.0021(10) 0.0030(9) 0.0029(10)
C30_2 0.0388(13) 0.073(2) 0.0457(14) 0.0047(14) -0.0002(11) -0.0003(13)
C31_2 0.0386(14) 0.086(3) 0.069(2) 0.0014(19) 0.0020(13) -0.0082(15)
C32_2 0.0497(17) 0.089(3) 0.079(3) 0.014(2) 0.0174(17) -0.0116(17)
C33_2 0.0539(18) 0.098(3) 0.0585(19) 0.0240(19) 0.0117(15) -0.0062(18)
C34_2 0.0452(14) 0.073(2) 0.0460(15) 0.0091(14) 0.0021(11) -0.0034(14)
C2_3 0.0579(17) 0.0564(17) 0.0511(16) -0.0012(13) 0.0092(13) -0.0219(14)
C3_3 0.0382(11) 0.0411(12) 0.0397(12) -0.0035(10) -0.0014(9) -0.0011(9)
C4_3 0.0466(13) 0.0427(13) 0.0428(13) 0.0044(10) 0.0032(10) 0.0006(10)
C1_3 0.0635(18) 0.0636(19) 0.0417(14) 0.0104(13) -0.0029(13) -0.0171(15)
C5_3 0.0472(13) 0.0412(13) 0.0484(14) -0.0018(11) 0.0029(11) -0.0076(10)
C6_3 0.0476(14) 0.0507(15) 0.0420(13) -0.0035(11) -0.0030(11) -0.0045(11)
N1_3 0.0539(14) 0.0668(17) 0.0510(15) -0.0037(12) -0.0052(11) -0.0098(13)
O1_3 0.0664(16) 0.097(2) 0.0825(19) 0.0030(16) -0.0128(14) -0.0308(15)
O2_3 0.0779(18) 0.125(3) 0.0443(13) 0.0074(15) -0.0108(12) -0.0168(18)

loop_
_atom_type_symbol
_atom_type_description
_atom_type_scat_dispersion_real
_atom_type_scat_dispersion_imag
_atom_type_scat_source
C C 0.0020 0.0012 'International Tables Vol C Tables 4.2.6.8 and 6.1.1.4'
N N 0.0042 0.0025 'International Tables Vol C Tables 4.2.6.8 and 6.1.1.4'
O O 0.0077 0.0045 'International Tables Vol C Tables 4.2.6.8 and 6.1.1.4'
Fe Fe 0.3202 0.6615 'International Tables Vol C Tables 4.2.6.8 and 6.1.1.4'
P P 0.0809 0.0720 'International Tables Vol C Tables 4.2.6.8 and 6.1.1.4'
Br Br 0.0578 1.9657 'International Tables Vol C Tables 4.2.6.8 and 6.1.1.4'
Pd Pd -1.3766 0.7904 'International Tables Vol C Tables 4.2.6.8 and 6.1.1.4'
H H 0.0000 0.0000 'International Tables Vol C Tables 4.2.6.8 and 6.1.1.4'

loop_
_geom_angle_atom_site_label_1
_geom_angle_atom_site_label_2
_geom_angle_atom_site_label_3
_geom_angle
_geom_angle_site_symmetry_1
_geom_angle_site_symmetry_3
_geom_angle_publ_flag
C3_3 Pd_1 P1_2 87.05(8) . . ?
C3_3 Pd_1 P2_2 173.00(8) . . ?
P1_2 Pd_1 P2_2 99.92(3) . . ?
C3_3 Pd_1 Br_4 85.21(8) . . ?
P1_2 Pd_1 Br_4 172.01(2) . . ?
P2_2 Pd_1 Br_4 87.80(2) . . ?
C1_2 Fe_2 C6_2 110.22(10) . . ?
C1_2 Fe_2 C2_2 41.49(11) . . ?
C6_2 Fe_2 C2_2 109.01(12) . . ?
C1_2 Fe_2 C7_2 109.62(11) . . ?
C6_2 Fe_2 C7_2 41.45(11) . . ?
C2_2 Fe_2 C7_2 137.08(12) . . ?
C1_2 Fe_2 C5_2 41.28(11) . . ?
C6_2 Fe_2 C5_2 140.60(11) . . ?
C2_2 Fe_2 C5_2 68.98(13) . . ?
C7_2 Fe_2 C5_2 112.26(13) . . ?
C1_2 Fe_2 C10_2 140.44(12) . . ?
C6_2 Fe_2 C10_2 41.25(11) . . ?
C2_2 Fe_2 C10_2 111.68(13) . . ?
C7_2 Fe_2 C10_2 68.67(12) . . ?
C5_2 Fe_2 C10_2 177.98(12) . . ?
C1_2 Fe_2 C3_2 69.34(12) . . ?
C6_2 Fe_2 C3_2 136.73(14) . . ?
C2_2 Fe_2 C3_2 40.87(13) . . ?
C7_2 Fe_2 C3_2 177.75(14) . . ?
C5_2 Fe_2 C3_2 68.39(14) . . ?
C10_2 Fe_2 C3_2 110.76(13) . . ?
C1_2 Fe_2 C9_2 177.40(13) . . ?
C6_2 Fe_2 C9_2 68.83(11) . . ?
C2_2 Fe_2 C9_2 141.00(14) . . ?
C7_2 Fe_2 C9_2 68.01(13) . . ?
C5_2 Fe_2 C9_2 138.11(13) . . ?
C10_2 Fe_2 C9_2 40.25(13) . . ?
C3_2 Fe_2 C9_2 113.07(13) . . ?
C1_2 Fe_2 C4_2 68.73(12) . . ?
C6_2 Fe_2 C4_2 176.56(15) . . ?
C2_2 Fe_2 C4_2 67.95(15) . . ?
C7_2 Fe_2 C4_2 141.91(16) . . ?
C5_2 Fe_2 C4_2 40.52(13) . . ?
C10_2 Fe_2 C4_2 137.70(13) . . ?
C3_2 Fe_2 C4_2 39.88(16) . . ?
C9_2 Fe_2 C4_2 112.36(13) . . ?
C1_2 Fe_2 C8_2 137.18(13) . . ?
C6_2 Fe_2 C8_2 69.19(12) . . ?
C2_2 Fe_2 C8_2 177.58(13) . . ?
C7_2 Fe_2 C8_2 40.51(12) . . ?
C5_2 Fe_2 C8_2 111.27(15) . . ?
C10_2 Fe_2 C8_2 68.15(14) . . ?
C3_2 Fe_2 C8_2 141.54(14) . . ?
C9_2 Fe_2 C8_2 40.29(15) . . ?
C4_2 Fe_2 C8_2 113.90(15) . . ?
C1_2 P1_2 C17_2 105.96(12) . . ?
C1_2 P1_2 C11_2 101.51(13) . . ?
C17_2 P1_2 C11_2 104.87(12) . . ?
C1_2 P1_2 Pd_1 114.99(9) . . ?
C17_2 P1_2 Pd_1 110.44(9) . . ?
C11_2 P1_2 Pd_1 117.88(9) . . ?
C5_2 C1_2 C2_2 107.5(3) . . ?
C5_2 C1_2 P1_2 128.9(2) . . ?
C2_2 C1_2 P1_2 123.5(2) . . ?
C5_2 C1_2 Fe_2 70.47(16) . . ?
C2_2 C1_2 Fe_2 70.13(16) . . ?
P1_2 C1_2 Fe_2 126.35(14) . . ?
C3_2 C2_2 C1_2 108.0(3) . . ?
C3_2 C2_2 Fe_2 70.53(18) . . ?
C1_2 C2_2 Fe_2 68.38(16) . . ?
C3_2 C2_2 H2_2 126.0 . . ?
C1_2 C2_2 H2_2 126.0 . . ?
Fe_2 C2_2 H2_2 126.7 . . ?
C4_2 C3_2 C2_2 107.8(3) . . ?
C4_2 C3_2 Fe_2 70.33(19) . . ?
C2_2 C3_2 Fe_2 68.60(16) . . ?
C4_2 C3_2 H3_2 126.1 . . ?
C2_2 C3_2 H3_2 126.1 . . ?
Fe_2 C3_2 H3_2 126.5 . . ?
C3_2 C4_2 C5_2 109.0(3) . . ?
C3_2 C4_2 Fe_2 69.79(18) . . ?
C5_2 C4_2 Fe_2 68.73(17) . . ?
C3_2 C4_2 H4_2 125.5 . . ?
C5_2 C4_2 H4_2 125.5 . . ?
Fe_2 C4_2 H4_2 127.6 . . ?
C4_2 C5_2 C1_2 107.7(3) . . ?
C4_2 C5_2 Fe_2 70.75(18) . . ?
C1_2 C5_2 Fe_2 68.26(15) . . ?
C4_2 C5_2 H5_2 126.1 . . ?
C1_2 C5_2 H5_2 126.1 . . ?
Fe_2 C5_2 H5_2 126.4 . . ?
C12_2 C11_2 C16_2 119.3(3) . . ?
C12_2 C11_2 P1_2 120.7(2) . . ?
C16_2 C11_2 P1_2 119.6(2) . . ?
C13_2 C12_2 C11_2 120.3(3) . . ?
C13_2 C12_2 H12_2 119.8 . . ?
C11_2 C12_2 H12_2 119.8 . . ?
C12_2 C13_2 C14_2 120.0(3) . . ?
C12_2 C13_2 H13_2 120.0 . . ?
C14_2 C13_2 H13_2 120.0 . . ?
C15_2 C14_2 C13_2 120.1(3) . . ?
C15_2 C14_2 H14_2 120.0 . . ?
C13_2 C14_2 H14_2 120.0 . . ?
C14_2 C15_2 C16_2 120.6(3) . . ?
C14_2 C15_2 H15_2 119.7 . . ?
C16_2 C15_2 H15_2 119.7 . . ?
C15_2 C16_2 C11_2 119.6(3) . . ?
C15_2 C16_2 H16_2 120.2 . . ?
C11_2 C16_2 H16_2 120.2 . . ?
C22_2 C17_2 C18_2 118.7(3) . . ?
C22_2 C17_2 P1_2 119.7(2) . . ?
C18_2 C17_2 P1_2 121.5(2) . . ?
C19_2 C18_2 C17_2 119.8(3) . . ?
C19_2 C18_2 H18_2 120.1 . . ?
C17_2 C18_2 H18_2 120.1 . . ?
C20_2 C19_2 C18_2 120.5(3) . . ?
C20_2 C19_2 H19_2 119.7 . . ?
C18_2 C19_2 H19_2 119.7 . . ?
C21_2 C20_2 C19_2 120.3(3) . . ?
C21_2 C20_2 H20_2 119.9 . . ?
C19_2 C20_2 H20_2 119.9 . . ?
C20_2 C21_2 C22_2 120.3(3) . . ?
C20_2 C21_2 H21_2 119.8 . . ?
C22_2 C21_2 H21_2 119.8 . . ?
C21_2 C22_2 C17_2 120.3(3) . . ?
C21_2 C22_2 H22_2 119.8 . . ?
C17_2 C22_2 H22_2 119.8 . . ?
C6_2 P2_2 C29_2 99.27(12) . . ?
C6_2 P2_2 C23_2 103.14(13) . . ?
C29_2 P2_2 C23_2 105.57(13) . . ?
C6_2 P2_2 Pd_1 122.37(9) . . ?
C29_2 P2_2 Pd_1 114.92(9) . . ?
C23_2 P2_2 Pd_1 109.75(10) . . ?
C10_2 C6_2 C7_2 106.8(2) . . ?
C10_2 C6_2 P2_2 130.2(2) . . ?
C7_2 C6_2 P2_2 123.0(2) . . ?
C10_2 C6_2 Fe_2 70.38(16) . . ?
C7_2 C6_2 Fe_2 69.87(15) . . ?
P2_2 C6_2 Fe_2 124.39(13) . . ?
C8_2 C7_2 C6_2 108.7(3) . . ?
C8_2 C7_2 Fe_2 70.99(17) . . ?
C6_2 C7_2 Fe_2 68.67(15) . . ?
C8_2 C7_2 H7_2 125.6 . . ?
C6_2 C7_2 H7_2 125.6 . . ?
Fe_2 C7_2 H7_2 126.3 . . ?
C7_2 C8_2 C9_2 107.4(3) . . ?
C7_2 C8_2 Fe_2 68.50(17) . . ?
C9_2 C8_2 Fe_2 69.67(18) . . ?
C7_2 C8_2 H8_2 126.3 . . ?
C9_2 C8_2 H8_2 126.3 . . ?
Fe_2 C8_2 H8_2 127.1 . . ?
C10_2 C9_2 C8_2 108.7(3) . . ?
C10_2 C9_2 Fe_2 69.21(16) . . ?
C8_2 C9_2 Fe_2 70.04(18) . . ?
C10_2 C9_2 H9_2 125.7 . . ?
C8_2 C9_2 H9_2 125.7 . . ?
Fe_2 C9_2 H9_2 126.7 . . ?
C9_2 C10_2 C6_2 108.3(3) . . ?
C9_2 C10_2 Fe_2 70.53(18) . . ?
C6_2 C10_2 Fe_2 68.37(15) . . ?
C9_2 C10_2 H10_2 125.8 . . ?
C6_2 C10_2 H10_2 125.8 . . ?
Fe_2 C10_2 H10_2 126.8 . . ?
C24_2 C23_2 C28_2 118.3(3) . . ?
C24_2 C23_2 P2_2 119.7(2) . . ?
C28_2 C23_2 P2_2 121.8(3) . . ?
C23_2 C24_2 C25_2 121.3(4) . . ?
C23_2 C24_2 H24_2 119.4 . . ?
C25_2 C24_2 H24_2 119.4 . . ?
C26_2 C25_2 C24_2 119.7(4) . . ?
C26_2 C25_2 H25_2 120.1 . . ?
C24_2 C25_2 H25_2 120.1 . . ?
C25_2 C26_2 C27_2 120.1(4) . . ?
C25_2 C26_2 H26_2 119.9 . . ?
C27_2 C26_2 H26_2 119.9 . . ?
C26_2 C27_2 C28_2 120.6(4) . . ?
C26_2 C27_2 H27_2 119.7 . . ?
C28_2 C27_2 H27_2 119.7 . . ?
C27_2 C28_2 C23_2 119.8(4) . . ?
C27_2 C28_2 H28_2 120.1 . . ?
C23_2 C28_2 H28_2 120.1 . . ?
C34_2 C29_2 C30_2 118.4(3) . . ?
C34_2 C29_2 P2_2 121.7(2) . . ?
C30_2 C29_2 P2_2 119.8(2) . . ?
C31_2 C30_2 C29_2 120.9(3) . . ?
C31_2 C30_2 H30_2 119.5 . . ?
C29_2 C30_2 H30_2 119.5 . . ?
C32_2 C31_2 C30_2 120.0(3) . . ?
C32_2 C31_2 H31_2 120.0 . . ?
C30_2 C31_2 H31_2 120.0 . . ?
C31_2 C32_2 C33_2 120.3(3) . . ?
C31_2 C32_2 H32_2 119.9 . . ?
C33_2 C32_2 H32_2 119.9 . . ?
C32_2 C33_2 C34_2 119.9(3) . . ?
C32_2 C33_2 H33_2 120.0 . . ?
C34_2 C33_2 H33_2 120.0 . . ?
C29_2 C34_2 C33_2 120.5(3) . . ?
C29_2 C34_2 H34_2 119.7 . . ?
C33_2 C34_2 H34_2 119.7 . . ?
C3_3 C2_3 C1_3 121.3(3) . . ?
C3_3 C2_3 H2_3 119.4 . . ?
C1_3 C2_3 H2_3 119.4 . . ?
C2_3 C3_3 C4_3 119.1(3) . . ?
C2_3 C3_3 Pd_1 119.4(2) . . ?
C4_3 C3_3 Pd_1 121.4(2) . . ?
C5_3 C4_3 C3_3 121.2(3) . . ?
C5_3 C4_3 H4_3 119.4 . . ?
C3_3 C4_3 H4_3 119.4 . . ?
C6_3 C1_3 C2_3 118.2(3) . . ?
C6_3 C1_3 H1_3 120.9 . . ?
C2_3 C1_3 H1_3 120.9 . . ?
C6_3 C5_3 C4_3 118.4(3) . . ?
C6_3 C5_3 H5_3 120.8 . . ?
C4_3 C5_3 H5_3 120.8 . . ?
C5_3 C6_3 C1_3 121.8(3) . . ?
C5_3 C6_3 N1_3 118.2(3) . . ?
C1_3 C6_3 N1_3 120.0(3) . . ?
O1_3 N1_3 O2_3 123.0(3) . . ?
O1_3 N1_3 C6_3 119.2(3) . . ?
O2_3 N1_3 C6_3 117.8(3) . . ?

loop_
_geom_bond_atom_site_label_1
_geom_bond_atom_site_label_2
_geom_bond_distance
_geom_bond_site_symmetry_2
_geom_bond_publ_flag
Pd_1 C3_3 2.046(3) . ?
Pd_1 P1_2 2.2791(8) . ?
Pd_1 P2_2 2.4085(10) . ?
Pd_1 Br_4 2.5116(6) . ?
Fe_2 C1_2 2.005(3) . ?
Fe_2 C6_2 2.015(3) . ?
Fe_2 C2_2 2.028(3) . ?
Fe_2 C7_2 2.031(3) . ?
Fe_2 C5_2 2.034(3) . ?
Fe_2 C10_2 2.042(3) . ?
Fe_2 C3_2 2.054(3) . ?
Fe_2 C9_2 2.059(3) . ?
Fe_2 C4_2 2.061(3) . ?
Fe_2 C8_2 2.064(3) . ?
P1_2 C1_2 1.805(3) . ?
P1_2 C17_2 1.814(3) . ?
P1_2 C11_2 1.826(3) . ?
C1_2 C5_2 1.424(4) . ?
C1_2 C2_2 1.429(4) . ?
C2_2 C3_2 1.425(5) . ?
C2_2 H2_2 0.9300 . ?
C3_2 C4_2 1.403(6) . ?
C3_2 H3_2 0.9300 . ?
C4_2 C5_2 1.418(4) . ?
C4_2 H4_2 0.9300 . ?
C5_2 H5_2 0.9300 . ?
C11_2 C12_2 1.386(4) . ?
C11_2 C16_2 1.393(4) . ?
C12_2 C13_2 1.382(4) . ?
C12_2 H12_2 0.9300 . ?
C13_2 C14_2 1.385(5) . ?
C13_2 H13_2 0.9300 . ?
C14_2 C15_2 1.364(5) . ?
C14_2 H14_2 0.9300 . ?
C15_2 C16_2 1.389(4) . ?
C15_2 H15_2 0.9300 . ?
C16_2 H16_2 0.9300 . ?
C17_2 C22_2 1.394(4) . ?
C17_2 C18_2 1.400(4) . ?
C18_2 C19_2 1.384(4) . ?
C18_2 H18_2 0.9300 . ?
C19_2 C20_2 1.376(5) . ?
C19_2 H19_2 0.9300 . ?
C20_2 C21_2 1.362(5) . ?
C20_2 H20_2 0.9300 . ?
C21_2 C22_2 1.388(4) . ?
C21_2 H21_2 0.9300 . ?
C22_2 H22_2 0.9300 . ?
P2_2 C6_2 1.814(3) . ?
P2_2 C29_2 1.827(3) . ?
P2_2 C23_2 1.828(3) . ?
C6_2 C10_2 1.429(4) . ?
C6_2 C7_2 1.432(4) . ?
C7_2 C8_2 1.418(4) . ?
C7_2 H7_2 0.9300 . ?
C8_2 C9_2 1.420(5) . ?
C8_2 H8_2 0.9300 . ?
C9_2 C10_2 1.411(5) . ?
C9_2 H9_2 0.9300 . ?
C10_2 H10_2 0.9300 . ?
C23_2 C24_2 1.376(5) . ?
C23_2 C28_2 1.388(5) . ?
C24_2 C25_2 1.391(5) . ?
C24_2 H24_2 0.9300 . ?
C25_2 C26_2 1.351(6) . ?
C25_2 H25_2 0.9300 . ?
C26_2 C27_2 1.374(7) . ?
C26_2 H26_2 0.9300 . ?
C27_2 C28_2 1.385(6) . ?
C27_2 H27_2 0.9300 . ?
C28_2 H28_2 0.9300 . ?
C29_2 C34_2 1.386(4) . ?
C29_2 C30_2 1.395(4) . ?
C30_2 C31_2 1.381(5) . ?
C30_2 H30_2 0.9300 . ?
C31_2 C32_2 1.370(5) . ?
C31_2 H31_2 0.9300 . ?
C32_2 C33_2 1.379(5) . ?
C32_2 H32_2 0.9300 . ?
C33_2 C34_2 1.390(5) . ?
C33_2 H33_2 0.9300 . ?
C34_2 H34_2 0.9300 . ?
C2_3 C3_3 1.354(4) . ?
C2_3 C1_3 1.409(4) . ?
C2_3 H2_3 0.9300 . ?
C3_3 C4_3 1.391(4) . ?
C4_3 C5_3 1.391(4) . ?
C4_3 H4_3 0.9300 . ?
C1_3 C6_3 1.379(4) . ?
C1_3 H1_3 0.9300 . ?
C5_3 C6_3 1.371(4) . ?
C5_3 H5_3 0.9300 . ?
C6_3 N1_3 1.462(4) . ?
N1_3 O1_3 1.218(4) . ?
N1_3 O2_3 1.229(4) . ?

loop_
_geom_torsion_atom_site_label_1
_geom_torsion_atom_site_label_2
_geom_torsion_atom_site_label_3
_geom_torsion_atom_site_label_4
_geom_torsion
_geom_torsion_site_symmetry_1
_geom_torsion_site_symmetry_2
_geom_torsion_site_symmetry_3
_geom_torsion_site_symmetry_4
_geom_torsion_publ_flag
C17_2 P1_2 C1_2 C5_2 25.7(3) . . . . ?
C11_2 P1_2 C1_2 C5_2 -83.6(3) . . . . ?
Pd_1 P1_2 C1_2 C5_2 148.0(2) . . . . ?
C17_2 P1_2 C1_2 C2_2 -156.7(2) . . . . ?
C11_2 P1_2 C1_2 C2_2 94.0(2) . . . . ?
Pd_1 P1_2 C1_2 C2_2 -34.4(2) . . . . ?
C17_2 P1_2 C1_2 Fe_2 -67.78(19) . . . . ?
C11_2 P1_2 C1_2 Fe_2 -177.08(16) . . . . ?
Pd_1 P1_2 C1_2 Fe_2 54.50(19) . . . . ?
C5_2 C1_2 C2_2 C3_2 -1.3(3) . . . . ?
P1_2 C1_2 C2_2 C3_2 -179.3(2) . . . . ?
Fe_2 C1_2 C2_2 C3_2 59.6(2) . . . . ?
C5_2 C1_2 C2_2 Fe_2 -60.88(19) . . . . ?
P1_2 C1_2 C2_2 Fe_2 121.1(2) . . . . ?
C1_2 C2_2 C3_2 C4_2 1.4(3) . . . . ?
Fe_2 C2_2 C3_2 C4_2 59.7(2) . . . . ?
C1_2 C2_2 C3_2 Fe_2 -58.28(19) . . . . ?
C2_2 C3_2 C4_2 C5_2 -1.0(4) . . . . ?
Fe_2 C3_2 C4_2 C5_2 57.6(2) . . . . ?
C2_2 C3_2 C4_2 Fe_2 -58.6(2) . . . . ?
C3_2 C4_2 C5_2 C1_2 0.2(4) . . . . ?
Fe_2 C4_2 C5_2 C1_2 58.4(2) . . . . ?
C3_2 C4_2 C5_2 Fe_2 -58.2(2) . . . . ?
C2_2 C1_2 C5_2 C4_2 0.7(3) . . . . ?
P1_2 C1_2 C5_2 C4_2 178.5(2) . . . . ?
Fe_2 C1_2 C5_2 C4_2 -60.0(2) . . . . ?
C2_2 C1_2 C5_2 Fe_2 60.66(18) . . . . ?
P1_2 C1_2 C5_2 Fe_2 -121.5(2) . . . . ?
C1_2 P1_2 C11_2 C12_2 158.2(2) . . . . ?
C17_2 P1_2 C11_2 C12_2 48.1(3) . . . . ?
Pd_1 P1_2 C11_2 C12_2 -75.2(2) . . . . ?
C1_2 P1_2 C11_2 C16_2 -28.7(3) . . . . ?
C17_2 P1_2 C11_2 C16_2 -138.9(2) . . . . ?
Pd_1 P1_2 C11_2 C16_2 97.8(2) . . . . ?
C16_2 C11_2 C12_2 C13_2 -1.6(4) . . . . ?
P1_2 C11_2 C12_2 C13_2 171.4(2) . . . . ?
C11_2 C12_2 C13_2 C14_2 0.7(5) . . . . ?
C12_2 C13_2 C14_2 C15_2 1.4(5) . . . . ?
C13_2 C14_2 C15_2 C16_2 -2.6(6) . . . . ?
C14_2 C15_2 C16_2 C11_2 1.6(5) . . . . ?
C12_2 C11_2 C16_2 C15_2 0.4(5) . . . . ?
P1_2 C11_2 C16_2 C15_2 -172.7(3) . . . . ?
C1_2 P1_2 C17_2 C22_2 112.6(2) . . . . ?
C11_2 P1_2 C17_2 C22_2 -140.6(2) . . . . ?
Pd_1 P1_2 C17_2 C22_2 -12.6(2) . . . . ?
C1_2 P1_2 C17_2 C18_2 -63.8(2) . . . . ?
C11_2 P1_2 C17_2 C18_2 43.1(2) . . . . ?
Pd_1 P1_2 C17_2 C18_2 171.06(19) . . . . ?
C22_2 C17_2 C18_2 C19_2 -1.3(4) . . . . ?
P1_2 C17_2 C18_2 C19_2 175.1(2) . . . . ?
C17_2 C18_2 C19_2 C20_2 -0.7(5) . . . . ?
C18_2 C19_2 C20_2 C21_2 2.1(5) . . . . ?
C19_2 C20_2 C21_2 C22_2 -1.4(5) . . . . ?
C20_2 C21_2 C22_2 C17_2 -0.7(5) . . . . ?
C18_2 C17_2 C22_2 C21_2 2.0(4) . . . . ?
P1_2 C17_2 C22_2 C21_2 -174.5(2) . . . . ?
C29_2 P2_2 C6_2 C10_2 -117.2(3) . . . . ?
C23_2 P2_2 C6_2 C10_2 -8.7(3) . . . . ?
Pd_1 P2_2 C6_2 C10_2 115.3(2) . . . . ?
C29_2 P2_2 C6_2 C7_2 63.2(2) . . . . ?
C23_2 P2_2 C6_2 C7_2 171.7(2) . . . . ?
Pd_1 P2_2 C6_2 C7_2 -64.3(2) . . . . ?
C29_2 P2_2 C6_2 Fe_2 150.24(16) . . . . ?
C23_2 P2_2 C6_2 Fe_2 -101.26(18) . . . . ?
Pd_1 P2_2 C6_2 Fe_2 22.7(2) . . . . ?
C10_2 C6_2 C7_2 C8_2 -1.1(3) . . . . ?
P2_2 C6_2 C7_2 C8_2 178.5(2) . . . . ?
Fe_2 C6_2 C7_2 C8_2 59.9(2) . . . . ?
C10_2 C6_2 C7_2 Fe_2 -61.04(18) . . . . ?
P2_2 C6_2 C7_2 Fe_2 118.63(19) . . . . ?
C6_2 C7_2 C8_2 C9_2 0.5(3) . . . . ?
Fe_2 C7_2 C8_2 C9_2 59.0(2) . . . . ?
C6_2 C7_2 C8_2 Fe_2 -58.5(2) . . . . ?
C7_2 C8_2 C9_2 C10_2 0.3(4) . . . . ?
Fe_2 C8_2 C9_2 C10_2 58.6(2) . . . . ?
C7_2 C8_2 C9_2 Fe_2 -58.3(2) . . . . ?
C8_2 C9_2 C10_2 C6_2 -1.0(3) . . . . ?
Fe_2 C9_2 C10_2 C6_2 58.06(19) . . . . ?
C8_2 C9_2 C10_2 Fe_2 -59.1(2) . . . . ?
C7_2 C6_2 C10_2 C9_2 1.3(3) . . . . ?
P2_2 C6_2 C10_2 C9_2 -178.3(2) . . . . ?
Fe_2 C6_2 C10_2 C9_2 -59.4(2) . . . . ?
C7_2 C6_2 C10_2 Fe_2 60.71(18) . . . . ?
P2_2 C6_2 C10_2 Fe_2 -118.9(2) . . . . ?
C6_2 P2_2 C23_2 C24_2 59.5(3) . . . . ?
C29_2 P2_2 C23_2 C24_2 163.2(3) . . . . ?
Pd_1 P2_2 C23_2 C24_2 -72.4(3) . . . . ?
C6_2 P2_2 C23_2 C28_2 -125.1(3) . . . . ?
C29_2 P2_2 C23_2 C28_2 -21.4(3) . . . . ?
Pd_1 P2_2 C23_2 C28_2 102.9(3) . . . . ?
C28_2 C23_2 C24_2 C25_2 1.4(5) . . . . ?
P2_2 C23_2 C24_2 C25_2 176.9(3) . . . . ?
C23_2 C24_2 C25_2 C26_2 -3.4(6) . . . . ?
C24_2 C25_2 C26_2 C27_2 3.9(7) . . . . ?
C25_2 C26_2 C27_2 C28_2 -2.6(8) . . . . ?
C26_2 C27_2 C28_2 C23_2 0.6(7) . . . . ?
C24_2 C23_2 C28_2 C27_2 0.0(6) . . . . ?
P2_2 C23_2 C28_2 C27_2 -175.4(4) . . . . ?
C6_2 P2_2 C29_2 C34_2 -138.5(3) . . . . ?
C23_2 P2_2 C29_2 C34_2 115.0(3) . . . . ?
Pd_1 P2_2 C29_2 C34_2 -6.1(3) . . . . ?
C6_2 P2_2 C29_2 C30_2 37.2(3) . . . . ?
C23_2 P2_2 C29_2 C30_2 -69.3(3) . . . . ?
Pd_1 P2_2 C29_2 C30_2 169.6(2) . . . . ?
C34_2 C29_2 C30_2 C31_2 -1.6(5) . . . . ?
P2_2 C29_2 C30_2 C31_2 -177.5(3) . . . . ?
C29_2 C30_2 C31_2 C32_2 0.8(6) . . . . ?
C30_2 C31_2 C32_2 C33_2 0.6(7) . . . . ?
C31_2 C32_2 C33_2 C34_2 -1.0(7) . . . . ?
C30_2 C29_2 C34_2 C33_2 1.1(5) . . . . ?
P2_2 C29_2 C34_2 C33_2 176.9(3) . . . . ?
C32_2 C33_2 C34_2 C29_2 0.2(6) . . . . ?
C1_3 C2_3 C3_3 C4_3 0.8(5) . . . . ?
C1_3 C2_3 C3_3 Pd_1 177.7(3) . . . . ?
C2_3 C3_3 C4_3 C5_3 -1.0(4) . . . . ?
Pd_1 C3_3 C4_3 C5_3 -177.9(2) . . . . ?
C3_3 C2_3 C1_3 C6_3 -0.3(6) . . . . ?
C3_3 C4_3 C5_3 C6_3 0.8(4) . . . . ?
C4_3 C5_3 C6_3 C1_3 -0.4(5) . . . . ?
C4_3 C5_3 C6_3 N1_3 179.5(3) . . . . ?
C2_3 C1_3 C6_3 C5_3 0.1(5) . . . . ?
C2_3 C1_3 C6_3 N1_3 -179.8(3) . . . . ?
C5_3 C6_3 N1_3 O1_3 10.3(5) . . . . ?
C1_3 C6_3 N1_3 O1_3 -169.8(4) . . . . ?
C5_3 C6_3 N1_3 O2_3 -170.5(3) . . . . ?
C1_3 C6_3 N1_3 O2_3 9.4(5) . . . . ?
